data_2206623
loop_
_publ_author_name
'Hu, Sheng-Li'
'Wang, Zhi-Guo'
'Wu, An-Xin'

_publ_section_title
;
 Diethyl
 2-(1,3-benzodioxol-5-yl)-5-(3,4-dimethoxyphenyl)furan-3,4-dicarboxylate
;
_journal_coeditor_code BH6017
_journal_issue 9
_journal_name_full 'Acta Crystallographica Section E'
_journal_page_first o2801
_journal_page_last o2803
_journal_paper_doi 10.1107/S1600536805024335
_journal_volume 61
_journal_year 2005
_chemical_formula_iupac 'C25 H24 O9'
_chemical_formula_moiety 'C25 H24 O9'
_chemical_formula_sum 'C25 H24 O9'
_chemical_formula_weight 468.44
_chemical_name_systematic
;Diethyl
 2-(1,3-benzodioxol-5-yl)-5-(3,4-dimethoxyphenyl)furan-3,4-dicarboxylate
;
_space_group_IT_number 2
_symmetry_cell_setting triclinic
_symmetry_space_group_name_Hall '-P 1'
_symmetry_space_group_name_H-M 'P -1'
_atom_sites_solution_hydrogens geom
_atom_sites_solution_primary direct
_atom_sites_solution_secondary difmap
_audit_creation_method SHELXL97
_cell_angle_alpha 80.796(2)
_cell_angle_beta 75.547(2)
_cell_angle_gamma 76.001(2)
_cell_formula_units_Z 2
_cell_length_a 7.8137(9)
_cell_length_b 11.0275(12)
_cell_length_c 13.9703(15)
_cell_measurement_reflns_used 2522
_cell_measurement_temperature 292(2)
_cell_measurement_theta_max 27.17
_cell_measurement_theta_min 2.31
_cell_volume 1124.7(2)
_computing_cell_refinement SMART
_computing_data_collection 'SMART (Bruker, 2000)'
_computing_data_reduction 'SAINT (Bruker, 2000)'
_computing_molecular_graphics 'ORTEP-3 (Farrugia, 1997)'
_computing_publication_material SHELXL97
_computing_structure_refinement 'SHELXL97 (Sheldrick, 1997)'
_computing_structure_solution 'SHELXS97 (Sheldrick, 1997)'
_diffrn_ambient_temperature 292(2)
_diffrn_measured_fraction_theta_full 0.980
_diffrn_measured_fraction_theta_max 0.980
_diffrn_measurement_device_type 'Bruker SMART APEX CCD area-detector'
_diffrn_measurement_method '0.3\% wide \w'
_diffrn_radiation_monochromator graphite
_diffrn_radiation_source 'fine-focus sealed tube'
_diffrn_radiation_type MoK\a
_diffrn_radiation_wavelength 0.71073
_diffrn_reflns_av_R_equivalents 0.0398
_diffrn_reflns_av_sigmaI/netI 0.0459
_diffrn_reflns_limit_h_max 9
_diffrn_reflns_limit_h_min -9
_diffrn_reflns_limit_k_max 13
_diffrn_reflns_limit_k_min -13
_diffrn_reflns_limit_l_max 17
_diffrn_reflns_limit_l_min -11
_diffrn_reflns_number 6449
_diffrn_reflns_theta_full 26.00
_diffrn_reflns_theta_max 26.00
_diffrn_reflns_theta_min 2.31
_diffrn_standards_decay_% 0
_diffrn_standards_interval_count 0
_diffrn_standards_interval_time 0
_diffrn_standards_number 0
_exptl_absorpt_coefficient_mu 0.106
_exptl_absorpt_correction_T_max 0.969
_exptl_absorpt_correction_T_min 0.969
_exptl_absorpt_correction_type multi-scan
_exptl_absorpt_process_details '(SADABS; Sheldrick, 1996)'
_exptl_crystal_colour colorless
_exptl_crystal_density_diffrn 1.383
_exptl_crystal_density_method 'not measured'
_exptl_crystal_description block
_exptl_crystal_F_000 492
_exptl_crystal_size_max 0.30
_exptl_crystal_size_mid 0.30
_exptl_crystal_size_min 0.30
_refine_diff_density_max 0.164
_refine_diff_density_min -0.190
_refine_ls_extinction_method none
_refine_ls_goodness_of_fit_ref 0.982
_refine_ls_hydrogen_treatment constr
_refine_ls_matrix_type full
_refine_ls_number_parameters 311
_refine_ls_number_reflns 4348
_refine_ls_number_restraints 0
_refine_ls_restrained_S_all 0.982
_refine_ls_R_factor_all 0.0611
_refine_ls_R_factor_gt 0.0446
_refine_ls_shift/su_max 0.001
_refine_ls_shift/su_mean 0.000
_refine_ls_structure_factor_coef Fsqd
_refine_ls_weighting_details 'calc w = 1/[\s^2^(Fo^2^)+(0.0709P)^2^] where P = (Fo^2^+2Fc^2^)/3'
_refine_ls_weighting_scheme calc
_refine_ls_wR_factor_gt 0.1165
_refine_ls_wR_factor_ref 0.1257
_reflns_number_gt 3217
_reflns_number_total 4348
_reflns_threshold_expression I>2\s(I)
_cod_data_source_file bh6017.cif
_cod_data_source_block I
_cod_depositor_comments
;
The following automatic conversions were performed:
'_symmetry_cell_setting' value 'Triclinic' changed to 'triclinic'
according to '/home/saulius/struct/CIF-dictionaries/cif_core.dic'
dictionary named 'cif_core.dic' version 2.4.1 from 2010-06-29.

Automatic conversion script
Id: cif_fix_enum 1527 2010-12-29 10:47:43Z saulius 

The following automatic conversions were performed:

'_symmetry_cell_setting' value 'Triclinic' changed to 'triclinic'
according to /home/saulius/struct/CIF-dictionaries/cif_core.dic
dictionary named 'cif_core.dic' version 2.4.1 from 2010-06-29.

Automatic conversion script
Id: cif_fix_values 1715 2011-07-08 13:25:40Z adriana 
;
_cod_database_code 2206623
_cod_database_fobs_code 2206623

loop_
_symmetry_equiv_pos_as_xyz
'x, y, z'
'-x, -y, -z'

loop_
_atom_site_label
_atom_site_fract_x
_atom_site_fract_y
_atom_site_fract_z
_atom_site_U_iso_or_equiv
_atom_site_adp_type
_atom_site_calc_flag
_atom_site_refinement_flags
_atom_site_occupancy
_atom_site_type_symbol
C1 0.2483(3) 1.0210(2) 0.62831(15) 0.0674(6) Uani d . 1 C
H1A 0.3621 1.0064 0.6488 0.081 Uiso calc R 1 H
H1B 0.1703 1.0960 0.6555 0.081 Uiso calc R 1 H
C2 0.2371(2) 0.93545(16) 0.49641(13) 0.0462(4) Uani d . 1 C
C3 0.1673(2) 0.86375(17) 0.58102(13) 0.0483(4) Uani d . 1 C
C4 0.1105(2) 0.75712(17) 0.57647(13) 0.0520(5) Uani d . 1 C
H4 0.0635 0.7091 0.6336 0.062 Uiso calc R 1 H
C5 0.1265(2) 0.72430(16) 0.48235(12) 0.0473(4) Uani d . 1 C
H5 0.0878 0.6530 0.4765 0.057 Uiso calc R 1 H
C6 0.1987(2) 0.79476(15) 0.39631(12) 0.0415(4) Uani d . 1 C
C7 0.2551(2) 0.90381(16) 0.40370(13) 0.0465(4) Uani d . 1 C
H7 0.3031 0.9526 0.3473 0.056 Uiso calc R 1 H
C8 0.2168(2) 0.75772(15) 0.29820(12) 0.0420(4) Uani d . 1 C
C9 0.2300(2) 0.64912(15) 0.26000(12) 0.0411(4) Uani d . 1 C
C10 0.2417(2) 0.68048(15) 0.15468(12) 0.0404(4) Uani d . 1 C
C11 0.2400(2) 0.80648(15) 0.13503(12) 0.0397(4) Uani d . 1 C
C12 0.2625(2) 0.89724(14) 0.04681(12) 0.0394(4) Uani d . 1 C
C13 0.3868(2) 0.86279(15) -0.04005(12) 0.0413(4) Uani d . 1 C
H13 0.4515 0.7802 -0.0428 0.050 Uiso calc R 1 H
C14 0.4150(2) 0.94918(15) -0.12180(12) 0.0409(4) Uani d . 1 C
C15 0.6599(3) 0.80783(19) -0.21066(16) 0.0762(7) Uani d . 1 C
H15A 0.7230 0.7973 -0.1581 0.114 Uiso calc R 1 H
H15B 0.7453 0.8054 -0.2735 0.114 Uiso calc R 1 H
H15C 0.5958 0.7413 -0.2016 0.114 Uiso calc R 1 H
C16 0.3158(2) 1.07374(14) -0.11813(12) 0.0406(4) Uani d . 1 C
C17 0.2868(3) 1.28267(16) -0.19761(16) 0.0661(6) Uani d . 1 C
H17A 0.1571 1.3003 -0.1850 0.099 Uiso calc R 1 H
H17B 0.3334 1.3281 -0.2594 0.099 Uiso calc R 1 H
H17C 0.3238 1.3081 -0.1447 0.099 Uiso calc R 1 H
C18 0.1934(2) 1.10739(15) -0.03261(13) 0.0453(4) Uani d . 1 C
H18 0.1276 1.1897 -0.0298 0.054 Uiso calc R 1 H
C19 0.1669(2) 1.01988(15) 0.04963(13) 0.0457(4) Uani d . 1 C
H19 0.0838 1.0440 0.1073 0.055 Uiso calc R 1 H
C20 0.2225(2) 0.52346(16) 0.31547(13) 0.0471(4) Uani d . 1 C
C21 0.3735(4) 0.3538(2) 0.4134(2) 0.0882(8) Uani d . 1 C
H21A 0.2792 0.3158 0.4050 0.106 Uiso calc R 1 H
H21B 0.4892 0.2989 0.3901 0.106 Uiso calc R 1 H
C22 0.3506(4) 0.3664(2) 0.51864(19) 0.0895(8) Uani d . 1 C
H22A 0.4402 0.4078 0.5266 0.134 Uiso calc R 1 H
H22B 0.3643 0.2845 0.5553 0.134 Uiso calc R 1 H
H22C 0.2322 0.4151 0.5431 0.134 Uiso calc R 1 H
C23 0.2571(2) 0.58880(15) 0.08563(13) 0.0424(4) Uani d . 1 C
C24 0.2224(3) 0.56117(18) -0.07279(14) 0.0604(5) Uani d . 1 C
H24A 0.1616 0.4919 -0.0470 0.073 Uiso calc R 1 H
H24B 0.3504 0.5268 -0.0955 0.073 Uiso calc R 1 H
C25 0.1490(5) 0.6353(3) -0.1550(2) 0.1107(11) Uani d . 1 C
H25A 0.0214 0.6662 -0.1327 0.166 Uiso calc R 1 H
H25B 0.1697 0.5838 -0.2077 0.166 Uiso calc R 1 H
H25C 0.2075 0.7050 -0.1789 0.166 Uiso calc R 1 H
O1 0.2791(2) 1.03745(13) 0.52226(10) 0.0684(4) Uani d . 1 O
O2 0.1654(2) 0.91633(14) 0.66405(10) 0.0699(4) Uani d . 1 O
O3 0.35445(18) 1.15263(10) -0.20310(9) 0.0538(3) Uani d . 1 O
O4 0.53615(17) 0.92464(11) -0.20893(9) 0.0549(3) Uani d . 1 O
O5 0.22176(15) 0.85392(10) 0.22219(8) 0.0438(3) Uani d . 1 O
O6 0.19542(17) 0.64146(10) 0.00441(9) 0.0514(3) Uani d . 1 O
O7 0.3175(2) 0.47844(12) 0.10023(11) 0.0726(4) Uani d . 1 O
O8 0.36521(19) 0.47667(12) 0.35413(11) 0.0704(4) Uani d . 1 O
O9 0.1017(2) 0.47160(14) 0.32431(13) 0.0868(5) Uani d . 1 O

loop_
_atom_site_aniso_label
_atom_site_aniso_U_11
_atom_site_aniso_U_22
_atom_site_aniso_U_33
_atom_site_aniso_U_12
_atom_site_aniso_U_13
_atom_site_aniso_U_23
C1 0.0864(15) 0.0706(14) 0.0544(13) -0.0203(11) -0.0226(11) -0.0163(10)
C2 0.0547(10) 0.0421(9) 0.0455(10) -0.0129(8) -0.0157(8) -0.0035(8)
C3 0.0549(11) 0.0533(11) 0.0363(10) -0.0087(8) -0.0114(8) -0.0059(8)
C4 0.0615(11) 0.0555(11) 0.0369(10) -0.0194(9) -0.0045(8) 0.0022(8)
C5 0.0564(11) 0.0471(10) 0.0404(10) -0.0208(8) -0.0081(8) 0.0005(8)
C6 0.0452(9) 0.0432(9) 0.0365(9) -0.0124(7) -0.0092(7) -0.0007(7)
C7 0.0571(11) 0.0465(10) 0.0365(10) -0.0174(8) -0.0095(8) 0.0026(8)
C8 0.0467(9) 0.0445(9) 0.0353(9) -0.0166(7) -0.0089(7) 0.0042(7)
C9 0.0442(9) 0.0428(9) 0.0381(9) -0.0150(7) -0.0093(7) 0.0000(7)
C10 0.0436(9) 0.0409(9) 0.0376(9) -0.0124(7) -0.0092(7) -0.0010(7)
C11 0.0449(9) 0.0423(9) 0.0339(9) -0.0127(7) -0.0094(7) -0.0034(7)
C12 0.0477(9) 0.0386(9) 0.0351(9) -0.0136(7) -0.0123(7) -0.0011(7)
C13 0.0509(10) 0.0335(8) 0.0396(9) -0.0082(7) -0.0124(8) -0.0014(7)
C14 0.0498(10) 0.0387(9) 0.0353(9) -0.0120(7) -0.0088(7) -0.0041(7)
C15 0.0922(16) 0.0518(12) 0.0595(14) 0.0046(11) 0.0118(11) -0.0088(10)
C16 0.0537(10) 0.0360(9) 0.0355(9) -0.0130(7) -0.0156(8) 0.0012(7)
C17 0.0861(15) 0.0387(11) 0.0630(13) -0.0091(10) -0.0087(11) 0.0063(9)
C18 0.0532(10) 0.0352(9) 0.0457(10) -0.0043(7) -0.0121(8) -0.0053(8)
C19 0.0527(10) 0.0449(10) 0.0388(10) -0.0114(8) -0.0063(8) -0.0067(8)
C20 0.0571(11) 0.0453(10) 0.0378(10) -0.0146(8) -0.0063(8) -0.0020(8)
C21 0.116(2) 0.0555(14) 0.0906(19) -0.0097(13) -0.0424(16) 0.0192(12)
C22 0.122(2) 0.0759(16) 0.0787(18) -0.0350(14) -0.0410(16) 0.0198(13)
C23 0.0481(10) 0.0374(10) 0.0421(10) -0.0103(7) -0.0112(8) -0.0013(7)
C24 0.0792(13) 0.0575(12) 0.0496(12) -0.0122(10) -0.0178(10) -0.0180(9)
C25 0.179(3) 0.0893(19) 0.0756(18) 0.0027(18) -0.071(2) -0.0215(15)
O1 0.1049(11) 0.0597(8) 0.0531(9) -0.0346(8) -0.0224(8) -0.0077(7)
O2 0.1013(11) 0.0758(10) 0.0401(8) -0.0307(8) -0.0153(7) -0.0097(7)
O3 0.0800(9) 0.0358(6) 0.0398(7) -0.0106(6) -0.0094(6) 0.0041(5)
O4 0.0709(8) 0.0418(7) 0.0391(7) -0.0046(6) 0.0030(6) -0.0023(5)
O5 0.0595(7) 0.0409(6) 0.0337(6) -0.0176(5) -0.0107(5) -0.0005(5)
O6 0.0701(8) 0.0421(7) 0.0456(7) -0.0060(6) -0.0220(6) -0.0099(5)
O7 0.1134(12) 0.0404(8) 0.0647(9) -0.0047(7) -0.0337(9) -0.0032(6)
O8 0.0785(10) 0.0551(8) 0.0805(10) -0.0137(7) -0.0386(8) 0.0176(7)
O9 0.0852(11) 0.0692(10) 0.1150(14) -0.0454(9) -0.0359(10) 0.0303(9)

loop_
_atom_type_symbol
_atom_type_description
_atom_type_scat_dispersion_real
_atom_type_scat_dispersion_imag
_atom_type_scat_source
C C 0.0033 0.0016 'International Tables Vol C Tables 4.2.6.8 and 6.1.1.4'
H H 0.0000 0.0000 'International Tables Vol C Tables 4.2.6.8 and 6.1.1.4'
O O 0.0106 0.0060 'International Tables Vol C Tables 4.2.6.8 and 6.1.1.4'

loop_
_geom_angle_atom_site_label_1
_geom_angle_atom_site_label_2
_geom_angle_atom_site_label_3
_geom_angle
_geom_angle_publ_flag
O2 C1 O1 108.47(15) yes
O2 C1 H1A 110.0 ?
O1 C1 H1A 110.0 ?
O2 C1 H1B 110.0 ?
O1 C1 H1B 110.0 ?
H1A C1 H1B 108.4 ?
C7 C2 O1 128.18(16) ?
C7 C2 C3 122.08(16) ?
O1 C2 C3 109.74(15) yes
C4 C3 O2 128.10(17) ?
C4 C3 C2 121.93(16) ?
O2 C3 C2 109.97(16) yes
C3 C4 C5 116.65(16) ?
C3 C4 H4 121.7 ?
C5 C4 H4 121.7 ?
C4 C5 C6 122.11(16) ?
C4 C5 H5 118.9 ?
C6 C5 H5 118.9 ?
C5 C6 C7 119.73(16) ?
C5 C6 C8 121.29(15) ?
C7 C6 C8 118.99(15) ?
C2 C7 C6 117.49(16) ?
C2 C7 H7 121.3 ?
C6 C7 H7 121.3 ?
C9 C8 O5 108.85(14) ?
C9 C8 C6 136.17(15) ?
O5 C8 C6 114.98(14) yes
C8 C9 C10 106.76(14) ?
C8 C9 C20 127.27(15) ?
C10 C9 C20 125.88(14) ?
C11 C10 C9 106.76(14) ?
C11 C10 C23 129.18(15) ?
C9 C10 C23 124.04(15) ?
O5 C11 C10 108.69(13) yes
O5 C11 C12 114.49(13) yes
C10 C11 C12 136.71(15) ?
C19 C12 C13 118.95(15) ?
C19 C12 C11 120.45(15) ?
C13 C12 C11 120.54(14) ?
C14 C13 C12 120.88(15) ?
C14 C13 H13 119.6 ?
C12 C13 H13 119.6 ?
O4 C14 C13 124.92(14) ?
O4 C14 C16 115.48(14) ?
C13 C14 C16 119.60(15) ?
O4 C15 H15A 109.5 ?
O4 C15 H15B 109.5 ?
H15A C15 H15B 109.5 ?
O4 C15 H15C 109.5 ?
H15A C15 H15C 109.5 ?
H15B C15 H15C 109.5 ?
O3 C16 C18 125.47(14) ?
O3 C16 C14 115.11(14) ?
C18 C16 C14 119.42(15) ?
O3 C17 H17A 109.5 ?
O3 C17 H17B 109.5 ?
H17A C17 H17B 109.5 ?
O3 C17 H17C 109.5 ?
H17A C17 H17C 109.5 ?
H17B C17 H17C 109.5 ?
C16 C18 C19 120.56(15) ?
C16 C18 H18 119.7 ?
C19 C18 H18 119.7 ?
C12 C19 C18 120.59(16) ?
C12 C19 H19 119.7 ?
C18 C19 H19 119.7 ?
O9 C20 O8 124.17(17) ?
O9 C20 C9 123.99(17) ?
O8 C20 C9 111.84(16) ?
C22 C21 O8 110.9(2) ?
C22 C21 H21A 109.5 ?
O8 C21 H21A 109.5 ?
C22 C21 H21B 109.5 ?
O8 C21 H21B 109.5 ?
H21A C21 H21B 108.0 ?
C21 C22 H22A 109.5 ?
C21 C22 H22B 109.5 ?
H22A C22 H22B 109.5 ?
C21 C22 H22C 109.5 ?
H22A C22 H22C 109.5 ?
H22B C22 H22C 109.5 ?
O7 C23 O6 123.17(16) ?
O7 C23 C10 124.05(16) ?
O6 C23 C10 112.78(14) ?
O6 C24 C25 108.67(17) ?
O6 C24 H24A 110.0 ?
C25 C24 H24A 110.0 ?
O6 C24 H24B 110.0 ?
C25 C24 H24B 110.0 ?
H24A C24 H24B 108.3 ?
C24 C25 H25A 109.5 ?
C24 C25 H25B 109.5 ?
H25A C25 H25B 109.5 ?
C24 C25 H25C 109.5 ?
H25A C25 H25C 109.5 ?
H25B C25 H25C 109.5 ?
C2 O1 C1 105.66(15) yes
C3 O2 C1 105.61(14) ?
C16 O3 C17 117.47(14) ?
C14 O4 C15 117.49(14) ?
C11 O5 C8 108.91(12) yes
C23 O6 C24 116.81(13) ?
C20 O8 C21 117.73(17) ?

loop_
_geom_bond_atom_site_label_1
_geom_bond_atom_site_label_2
_geom_bond_distance
_geom_bond_publ_flag
C1 O2 1.420(3) yes
C1 O1 1.429(2) yes
C1 H1A 0.9700 ?
C1 H1B 0.9700 ?
C2 C7 1.360(2) ?
C2 O1 1.368(2) yes
C2 C3 1.381(3) ?
C3 C4 1.369(3) yes
C3 O2 1.373(2) ?
C4 C5 1.387(2) ?
C4 H4 0.9300 ?
C5 C6 1.394(2) ?
C5 H5 0.9300 ?
C6 C7 1.404(2) ?
C6 C8 1.456(2) yes
C7 H7 0.9300 ?
C8 C9 1.359(2) yes
C8 O5 1.3760(19) yes
C9 C10 1.442(2) ?
C9 C20 1.482(2) ?
C10 C11 1.370(2) yes
C10 C23 1.471(2) yes
C11 O5 1.3630(19) yes
C11 C12 1.461(2) ?
C12 C19 1.379(2) ?
C12 C13 1.393(2) ?
C13 C14 1.374(2) ?
C13 H13 0.9300 ?
C14 O4 1.3629(19) yes
C14 C16 1.406(2) ?
C15 O4 1.411(2) ?
C15 H15A 0.9600 ?
C15 H15B 0.9600 ?
C15 H15C 0.9600 ?
C16 O3 1.3693(19) yes
C16 C18 1.371(2) ?
C17 O3 1.411(2) ?
C17 H17A 0.9600 ?
C17 H17B 0.9600 ?
C17 H17C 0.9600 ?
C18 C19 1.385(2) ?
C18 H18 0.9300 ?
C19 H19 0.9300 ?
C20 O9 1.189(2) yes
C20 O8 1.317(2) yes
C21 C22 1.461(3) ?
C21 O8 1.467(2) ?
C21 H21A 0.9700 ?
C21 H21B 0.9700 ?
C22 H22A 0.9600 ?
C22 H22B 0.9600 ?
C22 H22C 0.9600 ?
C23 O7 1.1984(19) yes
C23 O6 1.336(2) yes
C24 O6 1.447(2) ?
C24 C25 1.456(3) ?
C24 H24A 0.9700 ?
C24 H24B 0.9700 ?
C25 H25A 0.9600 ?
C25 H25B 0.9600 ?
C25 H25C 0.9600 ?

loop_
_geom_hbond_atom_site_label_D
_geom_hbond_atom_site_label_H
_geom_hbond_atom_site_label_A
_geom_hbond_site_symmetry_A
_geom_hbond_distance_DH
_geom_hbond_distance_HA
_geom_hbond_distance_DA
_geom_hbond_angle_DHA
C4 H4 O9 2_566 0.93 2.54 3.285(2) 137
C24 H24B O7 2_665 0.97 2.57 3.445(3) 151
C7 H7 O4 2_675 0.93 2.43 3.358(2) 172

loop_
_geom_torsion_atom_site_label_1
_geom_torsion_atom_site_label_2
_geom_torsion_atom_site_label_3
_geom_torsion_atom_site_label_4
_geom_torsion
_geom_torsion_publ_flag
C7 C2 C3 C4 -0.7(3) ?
O1 C2 C3 C4 178.67(16) ?
C7 C2 C3 O2 179.57(15) ?
O1 C2 C3 O2 -1.1(2) ?
O2 C3 C4 C5 179.75(16) ?
C2 C3 C4 C5 0.0(3) ?
C3 C4 C5 C6 0.8(3) ?
C4 C5 C6 C7 -1.0(3) ?
C4 C5 C6 C8 179.08(15) ?
O1 C2 C7 C6 -178.77(17) ?
C3 C2 C7 C6 0.4(3) ?
C5 C6 C7 C2 0.4(2) ?
C8 C6 C7 C2 -179.72(14) ?
C5 C6 C8 C9 -23.7(3) ?
C7 C6 C8 C9 156.44(19) yes
C5 C6 C8 O5 156.00(15) yes
C7 C6 C8 O5 -23.9(2) ?
O5 C8 C9 C10 -0.65(18) ?
C6 C8 C9 C10 179.03(18) ?
O5 C8 C9 C20 -177.18(15) ?
C6 C8 C9 C20 2.5(3) yes
C8 C9 C10 C11 1.64(18) ?
C20 C9 C10 C11 178.24(16) ?
C8 C9 C10 C23 -179.74(15) ?
C20 C9 C10 C23 -3.1(3) ?
C9 C10 C11 O5 -2.02(17) ?
C23 C10 C11 O5 179.46(15) ?
C9 C10 C11 C12 173.60(18) ?
C23 C10 C11 C12 -4.9(3) yes
O5 C11 C12 C19 -38.5(2) ?
C10 C11 C12 C19 146.03(19) yes
O5 C11 C12 C13 138.58(15) yes
C10 C11 C12 C13 -36.9(3) ?
C19 C12 C13 C14 0.3(2) ?
C11 C12 C13 C14 -176.86(15) ?
C12 C13 C14 O4 178.55(15) ?
C12 C13 C14 C16 -0.7(2) ?
O4 C14 C16 O3 0.4(2) ?
C13 C14 C16 O3 179.68(15) ?
O4 C14 C16 C18 -178.73(15) ?
C13 C14 C16 C18 0.5(2) ?
O3 C16 C18 C19 -179.11(16) ?
C14 C16 C18 C19 -0.1(3) ?
C13 C12 C19 C18 0.2(2) ?
C11 C12 C19 C18 177.34(15) ?
C16 C18 C19 C12 -0.3(3) ?
C8 C9 C20 O9 111.3(2) yes
C10 C9 C20 O9 -64.6(3) yes
C8 C9 C20 O8 -68.3(2) ?
C10 C9 C20 O8 115.77(18) yes
C11 C10 C23 O7 153.59(19) yes
C9 C10 C23 O7 -24.7(3) yes
C11 C10 C23 O6 -26.7(2) ?
C9 C10 C23 O6 155.00(15) yes
C7 C2 O1 C1 -175.45(18) ?
C3 C2 O1 C1 5.3(2) ?
O2 C1 O1 C2 -7.5(2) ?
C4 C3 O2 C1 176.65(19) ?
C2 C3 O2 C1 -3.6(2) ?
O1 C1 O2 C3 6.8(2) ?
C18 C16 O3 C17 11.3(3) ?
C14 C16 O3 C17 -167.78(16) ?
C13 C14 O4 C15 -9.8(3) ?
C16 C14 O4 C15 169.43(17) ?
C10 C11 O5 C8 1.67(17) ?
C12 C11 O5 C8 -175.03(13) ?
C9 C8 O5 C11 -0.60(18) ?
C6 C8 O5 C11 179.65(13) ?
O7 C23 O6 C24 -6.7(3) ?
C10 C23 O6 C24 173.62(15) yes
C25 C24 O6 C23 -179.2(2) ?
O9 C20 O8 C21 -1.2(3) yes
C9 C20 O8 C21 178.44(17) ?
C22 C21 O8 C20 -109.8(2) ?

loop_
_cod_related_entry_id
_cod_related_entry_database
_cod_related_entry_code
1 ChemSpider 21129019
